data_4028581
loop_
_publ_author_name
'Matthias D. Mertens'
'Markus Pietsch'
'Gregor Schnakenburg'
'Michael G\"utschow'

_publ_contact_author_address
;      Pharmaceutical Institute I
       Rheinische Friedrich-Wilhelms-University of Bonn
       An der Immenburg 4
       D-53121 Bonn
       Germany
;
_publ_contact_author_email guetschow@uni-bonn.de
_publ_contact_author_fax '049 228 73-2567'
_publ_contact_author_name 'G\"utschow, Michael'
_publ_contact_author_phone '049 228 73-2317'
_publ_section_title
;
 Regioselective Sulfonylation and N- to O-Sulfonyl Migration of
 Quinazolin-4(3H)-ones and Analogous Thienopyrimidin-4(3H)-ones
;
_journal_name_full 'Journal of Organic Chemistry'
_journal_page_first 8966
_journal_page_last 8979
_journal_paper_doi 10.1021/jo4010876
_journal_volume 78
_journal_year 2013
_chemical_formula_moiety 'C21 H23 N3 O4 S2'
_chemical_formula_sum 'C21 H23 N3 O4 S2'
_chemical_formula_weight 445.54
_chemical_name_systematic
; 
 ? 
;
_space_group_IT_number 14
_symmetry_cell_setting monoclinic
_symmetry_space_group_name_Hall '-P 2yn'
_symmetry_space_group_name_H-M 'P 1 21/n 1'
_atom_sites_solution_hydrogens geom
_atom_sites_solution_primary direct
_atom_sites_solution_secondary difmap
_audit_creation_method SHELXL-97
_cell_angle_alpha 90.00
_cell_angle_beta 110.431(3)
_cell_angle_gamma 90.00
_cell_formula_units_Z 4
_cell_length_a 8.6438(4)
_cell_length_b 20.1707(11)
_cell_length_c 12.4655(7)
_cell_measurement_reflns_used 4512
_cell_measurement_temperature 123(2)
_cell_measurement_theta_max 30.034
_cell_measurement_theta_min 0.998
_cell_volume 2036.66(19)
_diffrn_ambient_temperature 123(2)
_diffrn_detector_area_resol_mean 9
_diffrn_measured_fraction_theta_full 0.965
_diffrn_measured_fraction_theta_max 0.965
_diffrn_measurement_device '95mm CCD camera on \k-goniostat'
_diffrn_measurement_device_type 'Nonius KappaCCD'
_diffrn_measurement_method 'CCD rotation images, thin slices'
_diffrn_radiation_monochromator 'horizonally mounted graphite crystal'
_diffrn_radiation_type MoK\a
_diffrn_radiation_wavelength 0.71073
_diffrn_reflns_av_R_equivalents 0.0902
_diffrn_reflns_av_sigmaI/netI 0.1897
_diffrn_reflns_limit_h_max 11
_diffrn_reflns_limit_h_min -10
_diffrn_reflns_limit_k_max 24
_diffrn_reflns_limit_k_min -26
_diffrn_reflns_limit_l_max 11
_diffrn_reflns_limit_l_min -16
_diffrn_reflns_number 14066
_diffrn_reflns_theta_full 28.50
_diffrn_reflns_theta_max 28.50
_diffrn_reflns_theta_min 2.67
_exptl_absorpt_coefficient_mu 0.296
_exptl_absorpt_correction_T_max 0.95849
_exptl_absorpt_correction_T_min 0.90447
_exptl_absorpt_correction_type multi-scan
_exptl_absorpt_process_details
;
R.H. Blessing, Acta Cryst. (1995), A51, 33-38
;
_exptl_crystal_colour 'light yellowish'
_exptl_crystal_density_diffrn 1.453
_exptl_crystal_description Needle
_exptl_crystal_F_000 936
_exptl_crystal_size_max 0.72
_exptl_crystal_size_mid 0.08
_exptl_crystal_size_min 0.08
_refine_diff_density_max 0.322
_refine_diff_density_min -0.447
_refine_diff_density_rms 0.063
_refine_ls_extinction_method none
_refine_ls_goodness_of_fit_ref 0.813
_refine_ls_hydrogen_treatment constr
_refine_ls_matrix_type full
_refine_ls_number_parameters 271
_refine_ls_number_reflns 4986
_refine_ls_number_restraints 0
_refine_ls_restrained_S_all 0.813
_refine_ls_R_factor_all 0.1473
_refine_ls_R_factor_gt 0.0508
_refine_ls_shift/su_max 0.000
_refine_ls_shift/su_mean 0.000
_refine_ls_structure_factor_coef Fsqd
_refine_ls_weighting_details 'calc w=1/[\s^2^(Fo^2^)+(0.0157P)^2^+0.0000P] where P=(Fo^2^+2Fc^2^)/3'
_refine_ls_weighting_scheme calc
_refine_ls_wR_factor_gt 0.0767
_refine_ls_wR_factor_ref 0.0918
_reflns_number_gt 2196
_reflns_number_total 4986
_reflns_threshold_expression >2sigma(I)
_cod_data_source_file jo4010876_si_002_06.cif
_cod_data_source_block Greg184x
_cod_original_sg_symbol_H-M 'P 21/n'
_cod_database_code 4028581

loop_
_symmetry_equiv_pos_as_xyz
'x, y, z'
'-x+1/2, y+1/2, -z+1/2'
'-x, -y, -z'
'x-1/2, -y-1/2, z-1/2'

loop_
_atom_site_label
_atom_site_type_symbol
_atom_site_fract_x
_atom_site_fract_y
_atom_site_fract_z
_atom_site_U_iso_or_equiv
_atom_site_adp_type
_atom_site_occupancy
_atom_site_symmetry_multiplicity
_atom_site_calc_flag
_atom_site_refinement_flags
C1' C 0.7489(3) 0.10758(15) 0.0169(2) 0.0225(7) Uani 1 1 d .
C2 C 0.7202(3) -0.09884(17) -0.0890(2) 0.0247(7) Uani 1 1 d .
C2" C 0.5534(3) -0.14355(17) -0.2745(2) 0.0310(8) Uani 1 1 d .
H2"A H 0.4382 -0.1309 -0.2854 0.037 Uiso 1 1 calc R
H2"B H 0.5761 -0.1869 -0.2349 0.037 Uiso 1 1 calc R
C2' C 0.5984(3) 0.09478(16) -0.0666(2) 0.0293(8) Uani 1 1 d .
H2'A H 0.5226 0.0652 -0.0519 0.035 Uiso 1 1 calc R
C3" C 0.5739(4) -0.14927(17) -0.3887(2) 0.0344(8) Uani 1 1 d .
H3"A H 0.6857 -0.1664 -0.3777 0.041 Uiso 1 1 calc R
H3"B H 0.4926 -0.1815 -0.4366 0.041 Uiso 1 1 calc R
C3' C 0.5591(3) 0.12516(17) -0.1708(2) 0.0323(8) Uani 1 1 d .
H3'A H 0.4544 0.1171 -0.2280 0.039 Uiso 1 1 calc R
C4 C 0.8463(3) -0.04812(16) 0.0826(2) 0.0231(7) Uani 1 1 d .
C4A C 0.8414(3) -0.10517(16) 0.1430(2) 0.0232(7) Uani 1 1 d .
C4B C 0.8925(3) -0.12230(17) 0.2635(2) 0.0244(7) Uani 1 1 d .
C4' C 0.6693(3) 0.16753(17) -0.1947(2) 0.0307(8) Uani 1 1 d .
C5 C 0.9731(3) -0.07683(17) 0.3615(2) 0.0316(8) Uani 1 1 d .
H5A H 0.8923 -0.0431 0.3657 0.038 Uiso 1 1 calc R
H5B H 1.0657 -0.0535 0.3483 0.038 Uiso 1 1 calc R
C5" C 0.6703(3) -0.04103(17) -0.3783(2) 0.0340(8) Uani 1 1 d .
H5"A H 0.6560 0.0018 -0.4193 0.041 Uiso 1 1 calc R
H5"B H 0.7827 -0.0576 -0.3670 0.041 Uiso 1 1 calc R
C5' C 0.8207(3) 0.17857(16) -0.1099(2) 0.0288(8) Uani 1 1 d .
H5'A H 0.8980 0.2071 -0.1251 0.035 Uiso 1 1 calc R
C6 C 1.0382(3) -0.11428(18) 0.4746(2) 0.0367(9) Uani 1 1 d .
H6A H 1.0629 -0.0824 0.5389 0.044 Uiso 1 1 calc R
H6B H 1.1421 -0.1372 0.4806 0.044 Uiso 1 1 calc R
C6" C 0.6536(3) -0.03018(16) -0.2632(2) 0.0303(8) Uani 1 1 d .
H6"1 H 0.7419 -0.0001 -0.2164 0.036 Uiso 1 1 calc R
H6"2 H 0.5457 -0.0093 -0.2733 0.036 Uiso 1 1 calc R
C6' C 0.8620(3) 0.14924(15) -0.0041(2) 0.0267(7) Uani 1 1 d .
H6'A H 0.9663 0.1574 0.0535 0.032 Uiso 1 1 calc R
C7 C 0.9121(3) -0.16513(17) 0.4838(2) 0.0345(9) Uani 1 1 d .
H7A H 0.9530 -0.1860 0.5605 0.041 Uiso 1 1 calc R
H7B H 0.8067 -0.1425 0.4747 0.041 Uiso 1 1 calc R
C7' C 0.6236(4) 0.2012(2) -0.3088(3) 0.0536(11) Uani 1 1 d .
H7'A H 0.5847 0.2463 -0.3029 0.080 Uiso 1 1 calc R
H7'B H 0.5358 0.1761 -0.3657 0.080 Uiso 1 1 calc R
H7'C H 0.7205 0.2033 -0.3323 0.080 Uiso 1 1 calc R
C8 C 0.8828(3) -0.21841(16) 0.3923(2) 0.0291(8) Uani 1 1 d .
H8A H 0.9796 -0.2483 0.4120 0.035 Uiso 1 1 calc R
H8B H 0.7850 -0.2452 0.3882 0.035 Uiso 1 1 calc R
C8A C 0.8556(3) -0.18629(16) 0.2788(2) 0.0241(7) Uani 1 1 d .
C9A C 0.7671(3) -0.15837(16) 0.0712(2) 0.0243(7) Uani 1 1 d .
N1 N 0.7057(2) -0.15729(13) -0.04354(18) 0.0246(6) Uani 1 1 d .
N1" N 0.6659(3) -0.09394(13) -0.20492(18) 0.0252(6) Uani 1 1 d .
N3 N 0.7898(3) -0.04283(13) -0.02901(19) 0.0237(6) Uani 1 1 d .
O4" O 0.5518(2) -0.08730(12) -0.44670(15) 0.0355(6) Uani 1 1 d .
O10 O 0.9211(2) 0.00849(10) 0.14377(14) 0.0238(5) Uani 1 1 d .
O11 O 0.6582(2) 0.04023(11) 0.16221(16) 0.0377(6) Uani 1 1 d .
O12 O 0.9081(2) 0.11023(11) 0.23578(16) 0.0384(6) Uani 1 1 d .
S9 S 0.75897(9) -0.22840(4) 0.14993(6) 0.0282(2) Uani 1 1 d .
S13 S 0.80223(9) 0.06873(4) 0.14949(6) 0.0289(2) Uani 1 1 d .

loop_
_atom_site_aniso_label
_atom_site_aniso_U_11
_atom_site_aniso_U_22
_atom_site_aniso_U_33
_atom_site_aniso_U_23
_atom_site_aniso_U_13
_atom_site_aniso_U_12
C1' 0.0233(14) 0.024(2) 0.0207(16) -0.0002(14) 0.0086(13) 0.0022(14)
C2 0.0246(15) 0.030(2) 0.0216(17) 0.0009(15) 0.0102(13) 0.0019(15)
C2" 0.0410(18) 0.031(2) 0.0211(17) -0.0026(16) 0.0113(14) -0.0072(16)
C2' 0.0291(16) 0.028(2) 0.0321(18) 0.0015(16) 0.0124(14) 0.0008(15)
C3" 0.0479(19) 0.034(3) 0.0200(17) 0.0016(16) 0.0103(14) -0.0055(17)
C3' 0.0284(16) 0.034(2) 0.0282(19) -0.0036(16) 0.0022(14) 0.0052(15)
C4 0.0172(14) 0.027(2) 0.0253(17) -0.0048(15) 0.0083(13) -0.0017(13)
C4A 0.0238(15) 0.023(2) 0.0241(16) 0.0000(15) 0.0095(13) -0.0001(14)
C4B 0.0227(14) 0.030(2) 0.0192(16) 0.0015(15) 0.0057(13) 0.0010(14)
C4' 0.0367(18) 0.034(2) 0.0210(17) 0.0042(15) 0.0093(15) 0.0095(16)
C5 0.0363(16) 0.034(2) 0.0215(16) 0.0031(17) 0.0068(14) -0.0030(16)
C5" 0.0424(18) 0.037(2) 0.0202(17) 0.0008(16) 0.0083(15) -0.0056(17)
C5' 0.0308(16) 0.027(2) 0.0297(18) 0.0047(15) 0.0121(14) 0.0019(15)
C6 0.0419(18) 0.045(3) 0.0187(17) -0.0050(16) 0.0042(14) -0.0054(17)
C6" 0.0360(17) 0.028(2) 0.0254(18) 0.0000(16) 0.0087(14) -0.0032(15)
C6' 0.0234(15) 0.025(2) 0.0281(18) 0.0010(15) 0.0042(13) 0.0040(14)
C7 0.0387(17) 0.043(3) 0.0221(17) 0.0059(16) 0.0113(14) 0.0035(17)
C7' 0.055(2) 0.065(3) 0.035(2) 0.016(2) 0.0083(17) 0.004(2)
C8 0.0350(16) 0.032(2) 0.0192(16) 0.0056(15) 0.0080(13) 0.0059(15)
C8A 0.0249(15) 0.027(2) 0.0204(16) 0.0010(15) 0.0073(13) 0.0017(15)
C9A 0.0261(15) 0.026(2) 0.0223(16) 0.0038(15) 0.0105(13) 0.0017(14)
N1 0.0308(13) 0.0271(18) 0.0162(13) -0.0003(12) 0.0085(11) 0.0001(12)
N1" 0.0339(14) 0.0256(18) 0.0148(13) -0.0007(12) 0.0070(11) -0.0036(12)
N3 0.0267(12) 0.0269(18) 0.0180(14) -0.0008(12) 0.0084(11) -0.0011(12)
O4" 0.0451(12) 0.0367(17) 0.0206(11) 0.0037(12) 0.0062(10) -0.0090(11)
O10 0.0257(9) 0.0232(14) 0.0210(10) -0.0025(10) 0.0063(8) -0.0020(10)
O11 0.0410(11) 0.0430(17) 0.0407(13) 0.0017(12) 0.0289(11) -0.0020(11)
O12 0.0522(13) 0.0383(17) 0.0208(12) -0.0130(11) 0.0080(10) -0.0062(11)
S9 0.0364(4) 0.0259(5) 0.0215(4) 0.0017(4) 0.0091(3) -0.0006(4)
S13 0.0363(4) 0.0295(6) 0.0237(4) -0.0029(4) 0.0140(3) -0.0009(4)

loop_
_atom_type_symbol
_atom_type_description
_atom_type_scat_dispersion_real
_atom_type_scat_dispersion_imag
_atom_type_scat_source
C C 0.0033 0.0016 'International Tables Vol C Tables 4.2.6.8 and 6.1.1.4'
H H 0.0000 0.0000 'International Tables Vol C Tables 4.2.6.8 and 6.1.1.4'
N N 0.0061 0.0033 'International Tables Vol C Tables 4.2.6.8 and 6.1.1.4'
O O 0.0106 0.0060 'International Tables Vol C Tables 4.2.6.8 and 6.1.1.4'
S S 0.1246 0.1234 'International Tables Vol C Tables 4.2.6.8 and 6.1.1.4'

loop_
_geom_angle_atom_site_label_1
_geom_angle_atom_site_label_2
_geom_angle_atom_site_label_3
_geom_angle
C2' C1' C6' 121.0(3)
C2' C1' S13 120.0(2)
C6' C1' S13 118.9(2)
N1 C2 N1" 117.9(3)
N1 C2 N3 125.8(3)
N1" C2 N3 116.3(3)
N1" C2" C3" 110.1(2)
N1" C2" H2"A 109.6
C3" C2" H2"A 109.6
N1" C2" H2"B 109.6
C3" C2" H2"B 109.6
H2"A C2" H2"B 108.2
C3' C2' C1' 119.3(3)
C3' C2' H2'A 120.3
C1' C2' H2'A 120.3
O4" C3" C2" 112.1(3)
O4" C3" H3"A 109.2
C2" C3" H3"A 109.2
O4" C3" H3"B 109.2
C2" C3" H3"B 109.2
H3"A C3" H3"B 107.9
C2' C3' C4' 121.2(3)
C2' C3' H3'A 119.4
C4' C3' H3'A 119.4
N3 C4 C4A 125.2(3)
N3 C4 O10 116.3(3)
C4A C4 O10 118.5(3)
C4 C4A C9A 112.5(3)
C4 C4A C4B 134.8(3)
C9A C4A C4B 112.6(3)
C8A C4B C4A 111.7(3)
C8A C4B C5 122.4(3)
C4A C4B C5 126.0(3)
C5' C4' C3' 118.2(3)
C5' C4' C7' 121.2(3)
C3' C4' C7' 120.6(3)
C4B C5 C6 111.7(3)
C4B C5 H5A 109.3
C6 C5 H5A 109.3
C4B C5 H5B 109.3
C6 C5 H5B 109.3
H5A C5 H5B 108.0
O4" C5" C6" 112.1(2)
O4" C5" H5"A 109.2
C6" C5" H5"A 109.2
O4" C5" H5"B 109.2
C6" C5" H5"B 109.2
H5"A C5" H5"B 107.9
C6' C5' C4' 121.6(3)
C6' C5' H5'A 119.2
C4' C5' H5'A 119.2
C5 C6 C7 111.0(2)
C5 C6 H6A 109.4
C7 C6 H6A 109.4
C5 C6 H6B 109.4
C7 C6 H6B 109.4
H6A C6 H6B 108.0
N1" C6" C5" 109.3(3)
N1" C6" H6"1 109.8
C5" C6" H6"1 109.8
N1" C6" H6"2 109.8
C5" C6" H6"2 109.8
H6"1 C6" H6"2 108.3
C5' C6' C1' 118.7(3)
C5' C6' H6'A 120.7
C1' C6' H6'A 120.7
C8 C7 C6 110.7(2)
C8 C7 H7A 109.5
C6 C7 H7A 109.5
C8 C7 H7B 109.5
C6 C7 H7B 109.5
H7A C7 H7B 108.1
C4' C7' H7'A 109.5
C4' C7' H7'B 109.5
H7'A C7' H7'B 109.5
C4' C7' H7'C 109.5
H7'A C7' H7'C 109.5
H7'B C7' H7'C 109.5
C8A C8 C7 109.4(3)
C8A C8 H8A 109.8
C7 C8 H8A 109.8
C8A C8 H8B 109.8
C7 C8 H8B 109.8
H8A C8 H8B 108.2
C4B C8A C8 125.2(3)
C4B C8A S9 113.1(2)
C8 C8A S9 121.6(2)
N1 C9A C4A 126.3(3)
N1 C9A S9 122.5(2)
C4A C9A S9 111.2(2)
C2 N1 C9A 114.0(3)
C2 N1" C2" 119.7(2)
C2 N1" C6" 122.0(3)
C2" N1" C6" 113.1(2)
C4 N3 C2 116.2(3)
C3" O4" C5" 109.3(2)
C4 O10 S13 117.37(15)
C9A S9 C8A 91.36(15)
O12 S13 O11 120.68(11)
O12 S13 O10 103.09(11)
O11 S13 O10 107.19(12)
O12 S13 C1' 109.98(14)
O11 S13 C1' 109.54(12)
O10 S13 C1' 105.05(11)

loop_
_geom_bond_atom_site_label_1
_geom_bond_atom_site_label_2
_geom_bond_distance
C1' C2' 1.377(3)
C1' C6' 1.382(4)
C1' S13 1.740(3)
C2 N1 1.333(4)
C2 N1" 1.359(3)
C2 N3 1.372(4)
C2" N1" 1.453(3)
C2" C3" 1.499(3)
C2" H2"A 0.9900
C2" H2"B 0.9900
C2' C3' 1.368(4)
C2' H2'A 0.9500
C3" O4" 1.423(4)
C3" H3"A 0.9900
C3" H3"B 0.9900
C3' C4' 1.387(4)
C3' H3'A 0.9500
C4 N3 1.308(3)
C4 C4A 1.384(4)
C4 O10 1.400(3)
C4A C9A 1.402(4)
C4A C4B 1.452(4)
C4B C8A 1.359(4)
C4B C5 1.491(4)
C4' C5' 1.384(4)
C4' C7' 1.499(4)
C5 C6 1.524(4)
C5 H5A 0.9900
C5 H5B 0.9900
C5" O4" 1.427(3)
C5" C6" 1.508(3)
C5" H5"A 0.9900
C5" H5"B 0.9900
C5' C6' 1.374(4)
C5' H5'A 0.9500
C6 C7 1.530(4)
C6 H6A 0.9900
C6 H6B 0.9900
C6" N1" 1.462(4)
C6" H6"1 0.9900
C6" H6"2 0.9900
C6' H6'A 0.9500
C7 C8 1.523(4)
C7 H7A 0.9900
C7 H7B 0.9900
C7' H7'A 0.9800
C7' H7'B 0.9800
C7' H7'C 0.9800
C8 C8A 1.497(4)
C8 H8A 0.9900
C8 H8B 0.9900
C8A S9 1.750(3)
C9A N1 1.341(3)
C9A S9 1.735(3)
O10 S13 1.609(2)
O11 S13 1.4291(18)
O12 S13 1.417(2)

loop_
_geom_torsion_atom_site_label_1
_geom_torsion_atom_site_label_2
_geom_torsion_atom_site_label_3
_geom_torsion_atom_site_label_4
_geom_torsion
C6' C1' C2' C3' -1.6(4)
S13 C1' C2' C3' -179.2(2)
N1" C2" C3" O4" -56.0(3)
C1' C2' C3' C4' 1.3(4)
N3 C4 C4A C9A -0.3(4)
O10 C4 C4A C9A -178.5(2)
N3 C4 C4A C4B -178.9(2)
O10 C4 C4A C4B 3.0(4)
C4 C4A C4B C8A 178.3(3)
C9A C4A C4B C8A -0.3(3)
C4 C4A C4B C5 -0.6(5)
C9A C4A C4B C5 -179.2(2)
C2' C3' C4' C5' -0.2(5)
C2' C3' C4' C7' -179.1(3)
C8A C4B C5 C6 11.7(3)
C4A C4B C5 C6 -169.5(2)
C3' C4' C5' C6' -0.6(4)
C7' C4' C5' C6' 178.3(3)
C4B C5 C6 C7 -43.9(3)
O4" C5" C6" N1" 55.9(3)
C4' C5' C6' C1' 0.3(4)
C2' C1' C6' C5' 0.8(4)
S13 C1' C6' C5' 178.5(2)
C5 C6 C7 C8 64.0(3)
C6 C7 C8 C8A -47.4(3)
C4A C4B C8A C8 -176.2(2)
C5 C4B C8A C8 2.7(4)
C4A C4B C8A S9 0.2(3)
C5 C4B C8A S9 179.15(19)
C7 C8 C8A C4B 15.6(4)
C7 C8 C8A S9 -160.53(19)
C4 C4A C9A N1 0.1(4)
C4B C4A C9A N1 179.0(2)
C4 C4A C9A S9 -178.66(18)
C4B C4A C9A S9 0.2(3)
N1" C2 N1 C9A 177.9(2)
N3 C2 N1 C9A -0.2(4)
C4A C9A N1 C2 0.1(4)
S9 C9A N1 C2 178.75(19)
N1 C2 N1" C2" 18.0(3)
N3 C2 N1" C2" -163.7(2)
N1 C2 N1" C6" 170.7(2)
N3 C2 N1" C6" -11.0(3)
C3" C2" N1" C2 -152.4(3)
C3" C2" N1" C6" 52.5(3)
C5" C6" N1" C2 153.3(2)
C5" C6" N1" C2" -52.3(3)
C4A C4 N3 C2 0.3(4)
O10 C4 N3 C2 178.5(2)
N1 C2 N3 C4 0.0(4)
N1" C2 N3 C4 -178.1(2)
C2" C3" O4" C5" 59.6(3)
C6" C5" O4" C3" -59.8(3)
N3 C4 O10 S13 73.6(2)
C4A C4 O10 S13 -108.1(2)
N1 C9A S9 C8A -179.0(2)
C4A C9A S9 C8A -0.13(19)
C4B C8A S9 C9A 0.0(2)
C8 C8A S9 C9A 176.5(2)
C4 O10 S13 O12 167.49(19)
C4 O10 S13 O11 39.2(2)
C4 O10 S13 C1' -77.3(2)
C2' C1' S13 O12 -149.7(2)
C6' C1' S13 O12 32.6(3)
C2' C1' S13 O11 -14.9(3)
C6' C1' S13 O11 167.4(2)
C2' C1' S13 O10 99.9(2)
C6' C1' S13 O10 -77.7(2)
